data_7045514
loop_
_publ_author_name
'Upmann, Daniel'
'Jones, Peter G.'

_publ_section_title
;
 Bromination and iodination of diphosphane dichalcogenides.
;
_journal_issue 8
_journal_name_full 'Dalton transactions (Cambridge, England : 2003)'
_journal_page_first 2748
_journal_page_last 2758
_journal_paper_doi 10.1039/c7dt04531j
_journal_volume 47
_journal_year 2018
_chemical_formula_sum 'C26 H62 Br4 O4 P4 Se2'
_chemical_formula_weight 1040.20
_space_group_IT_number 15
_space_group_name_Hall '-C 2yc'
_space_group_name_H-M_alt 'C 1 2/c 1'
_symmetry_cell_setting monoclinic
_symmetry_space_group_name_Hall '-C 2yc'
_symmetry_space_group_name_H-M 'C 1 2/c 1'
_atom_sites_solution_hydrogens geom
_atom_sites_solution_primary direct
_atom_sites_solution_secondary difmap
_audit_creation_method SHELXL-97
_audit_update_record
;
2016-07-27 deposited with the CCDC.
2018-02-02 downloaded from the CCDC.
;
_cell_angle_alpha 90.00
_cell_angle_beta 99.575(4)
_cell_angle_gamma 90.00
_cell_formula_units_Z 8
_cell_length_a 29.346(2)
_cell_length_b 13.8633(5)
_cell_length_c 20.2475(8)
_cell_measurement_reflns_used 13676
_cell_measurement_temperature 100(2)
_cell_measurement_theta_max 30.3270
_cell_measurement_theta_min 2.6330
_cell_volume 8122.6(7)
_computing_cell_refinement
;
CrysAlisPro, Agilent Technologies,
Version 1.171.37.35 (release 13-08-2014 CrysAlis171 .NET)
(compiled Aug 13 2014,18:06:01)
;
_computing_data_collection
;
CrysAlisPro, Agilent Technologies,
Version 1.171.37.35 (release 13-08-2014 CrysAlis171 .NET)
(compiled Aug 13 2014,18:06:01)
;
_computing_data_reduction
;
CrysAlisPro, Agilent Technologies,
Version 1.171.37.35 (release 13-08-2014 CrysAlis171 .NET)
(compiled Aug 13 2014,18:06:01)
;
_computing_molecular_graphics 'Bruker XP'
_computing_publication_material SHELXL-97
_computing_structure_refinement 'SHELXL-97 (Sheldrick, 1997)'
_computing_structure_solution 'SHELXS-97 (Sheldrick, 1990)'
_diffrn_ambient_temperature 100(2)
_diffrn_detector_area_resol_mean 16.1419
_diffrn_measured_fraction_theta_full 0.991
_diffrn_measured_fraction_theta_max 0.991
_diffrn_measurement_device_type 'Oxford Diffraction Xcalibur, Eos'
_diffrn_measurement_method '\w scan'
_diffrn_radiation_monochromator graphite
_diffrn_radiation_type MoK\a
_diffrn_radiation_wavelength 0.71073
_diffrn_reflns_av_R_equivalents 0.0679
_diffrn_reflns_av_sigmaI/netI 0.0440
_diffrn_reflns_limit_h_max 39
_diffrn_reflns_limit_h_min -41
_diffrn_reflns_limit_k_max 19
_diffrn_reflns_limit_k_min -19
_diffrn_reflns_limit_l_max 28
_diffrn_reflns_limit_l_min -28
_diffrn_reflns_number 104958
_diffrn_reflns_theta_full 30.03
_diffrn_reflns_theta_max 30.03
_diffrn_reflns_theta_min 2.28
_diffrn_source 'Enhance (Mo) X-ray Source'
_exptl_absorpt_coefficient_mu 5.942
_exptl_absorpt_correction_T_max 1.00000
_exptl_absorpt_correction_T_min 0.78264
_exptl_absorpt_correction_type multi-scan
_exptl_absorpt_process_details
;
CrysAlisPro, Agilent Technologies,
Version 1.171.37.35 (release 13-08-2014 CrysAlis171 .NET)
(compiled Aug 13 2014,18:06:01)
;
_exptl_crystal_colour red
_exptl_crystal_density_diffrn 1.701
_exptl_crystal_density_method 'not measured'
_exptl_crystal_description block
_exptl_crystal_F_000 4144
_exptl_crystal_size_max 0.4
_exptl_crystal_size_mid 0.3
_exptl_crystal_size_min 0.3
_refine_diff_density_max 1.554
_refine_diff_density_min -0.745
_refine_diff_density_rms 0.117
_refine_ls_extinction_method none
_refine_ls_goodness_of_fit_ref 1.049
_refine_ls_hydrogen_treatment mixed
_refine_ls_matrix_type full
_refine_ls_number_parameters 408
_refine_ls_number_reflns 11785
_refine_ls_number_restraints 38
_refine_ls_restrained_S_all 1.048
_refine_ls_R_factor_all 0.0580
_refine_ls_R_factor_gt 0.0353
_refine_ls_shift/su_max 0.003
_refine_ls_shift/su_mean 0.000
_refine_ls_structure_factor_coef Fsqd
_refine_ls_weighting_details 'calc w=1/[\s^2^(Fo^2^)+(0.0232P)^2^+17.0964P] where P=(Fo^2^+2Fc^2^)/3'
_refine_ls_weighting_scheme calc
_refine_ls_wR_factor_gt 0.0642
_refine_ls_wR_factor_ref 0.0698
_reflns_number_gt 9137
_reflns_number_total 11785
_reflns_threshold_expression >2sigma(I)
_cod_data_source_file c7dt04531j2.cif
_cod_data_source_block miriam
_cod_depositor_comments 'Adding full bibliography for 7045509--7045531.cif.'
_cod_original_cell_volume 8122.5(7)
_cod_original_sg_symbol_H-M 'C 2/c'
_cod_database_code 7045514

loop_
_symmetry_equiv_pos_as_xyz
'x, y, z'
'-x, y, -z+1/2'
'x+1/2, y+1/2, z'
'-x+1/2, y+1/2, -z+1/2'
'-x, -y, -z'
'x, -y, z-1/2'
'-x+1/2, -y+1/2, -z'
'x+1/2, -y+1/2, z-1/2'

loop_
_atom_site_label
_atom_site_type_symbol
_atom_site_fract_x
_atom_site_fract_y
_atom_site_fract_z
_atom_site_U_iso_or_equiv
_atom_site_adp_type
_atom_site_occupancy
_atom_site_symmetry_multiplicity
_atom_site_calc_flag
_atom_site_refinement_flags
_atom_site_disorder_assembly
_atom_site_disorder_group
Se1 Se 0.649297(9) 0.622328(19) 0.588392(13) 0.01497(6) Uani 1 1 d . . .
Se2 Se 0.592154(9) 0.630662(19) 0.651885(13) 0.01475(6) Uani 1 1 d . . .
Br1 Br 0.714289(10) 0.74464(2) 0.659840(14) 0.02252(7) Uani 1 1 d . . .
Br2 Br 0.613474(10) 0.506649(19) 0.499842(13) 0.02050(7) Uani 1 1 d . . .
Br3 Br 0.620027(11) 0.49682(2) 0.733434(15) 0.02613(7) Uani 1 1 d . . .
Br4 Br 0.540809(10) 0.78072(2) 0.590161(13) 0.01890(6) Uani 1 1 d . . .
P1 P 0.47742(2) 0.23340(5) 0.62991(3) 0.01116(13) Uani 1 1 d . . .
P2 P 0.37385(2) 0.16927(5) 0.59487(3) 0.01039(13) Uani 1 1 d . . .
P3 P 0.36687(2) -0.16107(5) 0.66340(3) 0.01172(13) Uani 1 1 d . . .
P4 P 0.26838(2) -0.25190(5) 0.61893(3) 0.01115(13) Uani 1 1 d . . .
O1 O 0.47135(6) 0.19894(13) 0.69965(9) 0.0154(4) Uani 1 1 d . . .
O2 O 0.39049(6) 0.07172(13) 0.62344(9) 0.0149(4) Uani 1 1 d . A .
O3 O 0.34516(6) -0.07301(13) 0.62521(9) 0.0153(4) Uani 1 1 d . B .
O4 O 0.27345(6) -0.21564(13) 0.54927(8) 0.0147(4) Uani 1 1 d . B .
C01 C 0.42164(9) 0.23990(17) 0.57564(12) 0.0116(5) Uani 1 1 d . A .
H01A H 0.4119 0.3083 0.5736 0.014 Uiso 1 1 calc R . .
H01B H 0.4264 0.2217 0.5300 0.014 Uiso 1 1 calc R . .
C02 C 0.32288(9) -0.24655(18) 0.67598(12) 0.0126(5) Uani 1 1 d . B .
H02A H 0.3156 -0.2349 0.7213 0.015 Uiso 1 1 calc R . .
H02B H 0.3370 -0.3115 0.6767 0.015 Uiso 1 1 calc R . .
C1 C 0.51274(10) 0.1517(2) 0.59054(14) 0.0186(6) Uani 1 1 d . . .
H1 H 0.5137 0.1758 0.5442 0.022 Uiso 1 1 calc R . .
C11 C 0.56236(10) 0.1507(2) 0.62939(17) 0.0291(7) Uani 1 1 d . . .
H11A H 0.5810 0.1051 0.6082 0.044 Uiso 1 1 calc R . .
H11B H 0.5620 0.1307 0.6757 0.044 Uiso 1 1 calc R . .
H11C H 0.5757 0.2154 0.6290 0.044 Uiso 1 1 calc R . .
C12 C 0.49234(10) 0.0499(2) 0.58510(15) 0.0239(6) Uani 1 1 d . . .
H12A H 0.4878 0.0279 0.6295 0.036 Uiso 1 1 calc R . .
H12B H 0.5136 0.0061 0.5675 0.036 Uiso 1 1 calc R . .
H12C H 0.4626 0.0506 0.5548 0.036 Uiso 1 1 calc R . .
C2 C 0.50300(9) 0.35228(19) 0.63387(13) 0.0162(5) Uani 1 1 d . . .
H2 H 0.5331 0.3480 0.6652 0.019 Uiso 1 1 calc R . .
C21 C 0.51384(11) 0.3868(2) 0.56611(15) 0.0256(7) Uani 1 1 d . . .
H21A H 0.5267 0.4521 0.5709 0.038 Uiso 1 1 calc R . .
H21B H 0.4854 0.3872 0.5330 0.038 Uiso 1 1 calc R . .
H21C H 0.5363 0.3431 0.5512 0.038 Uiso 1 1 calc R . .
C22 C 0.47293(10) 0.4252(2) 0.66423(14) 0.0206(6) Uani 1 1 d . . .
H22A H 0.4455 0.4407 0.6313 0.031 Uiso 1 1 calc R . .
H22B H 0.4907 0.4842 0.6765 0.031 Uiso 1 1 calc R . .
H22C H 0.4634 0.3973 0.7042 0.031 Uiso 1 1 calc R . .
C3 C 0.34154(16) 0.2330(3) 0.64954(18) 0.0148(8) Uani 0.785(7) 1 d PDU A 1
H3 H 0.3123 0.1960 0.6493 0.018 Uiso 0.785(7) 1 calc PR A 1
C31 C 0.36649(13) 0.2344(3) 0.72197(17) 0.0205(10) Uani 0.785(7) 1 d PD A 1
H31A H 0.3461 0.2618 0.7508 0.031 Uiso 0.785(7) 1 calc PR A 1
H31B H 0.3945 0.2738 0.7252 0.031 Uiso 0.785(7) 1 calc PR A 1
H31C H 0.3749 0.1684 0.7365 0.031 Uiso 0.785(7) 1 calc PR A 1
C32 C 0.3274(4) 0.3341(5) 0.6239(5) 0.0179(17) Uani 0.785(7) 1 d PDU A 1
H32A H 0.3546 0.3762 0.6302 0.027 Uiso 0.785(7) 1 calc PR A 1
H32B H 0.3043 0.3600 0.6489 0.027 Uiso 0.785(7) 1 calc PR A 1
H32C H 0.3143 0.3309 0.5762 0.027 Uiso 0.785(7) 1 calc PR A 1
C3' C 0.3589(5) 0.2460(9) 0.6629(6) 0.008(3) Uiso 0.215(7) 1 d PDU A 2
H3' H 0.3886 0.2713 0.6883 0.009 Uiso 0.215(7) 1 calc PR A 2
C31' C 0.3366(4) 0.1879(8) 0.7117(6) 0.015(3) Uiso 0.215(7) 1 d PD A 2
H31D H 0.3560 0.1319 0.7266 0.022 Uiso 0.215(7) 1 calc PR A 2
H31E H 0.3061 0.1659 0.6898 0.022 Uiso 0.215(7) 1 calc PR A 2
H31F H 0.3333 0.2281 0.7504 0.022 Uiso 0.215(7) 1 calc PR A 2
C32' C 0.3308(15) 0.333(2) 0.634(2) 0.019(8) Uiso 0.215(7) 1 d PDU A 2
H32D H 0.3473 0.3668 0.6029 0.029 Uiso 0.215(7) 1 calc PR A 2
H32E H 0.3264 0.3766 0.6707 0.029 Uiso 0.215(7) 1 calc PR A 2
H32F H 0.3006 0.3114 0.6107 0.029 Uiso 0.215(7) 1 calc PR A 2
C4 C 0.33500(9) 0.1558(2) 0.51617(14) 0.0198(6) Uani 1 1 d . A .
H4 H 0.3323 0.2199 0.4932 0.024 Uiso 1 1 calc R . .
C41 C 0.35464(12) 0.0846(2) 0.47133(15) 0.0315(8) Uani 1 1 d . . .
H41A H 0.3336 0.0793 0.4285 0.047 Uiso 1 1 calc R A .
H41B H 0.3581 0.0213 0.4931 0.047 Uiso 1 1 calc R . .
H41C H 0.3849 0.1073 0.4634 0.047 Uiso 1 1 calc R . .
C42 C 0.28644(10) 0.1243(2) 0.52570(18) 0.0332(8) Uani 1 1 d . . .
H42A H 0.2880 0.0601 0.5463 0.050 Uiso 1 1 calc R A .
H42B H 0.2662 0.1221 0.4821 0.050 Uiso 1 1 calc R . .
H42C H 0.2741 0.1705 0.5549 0.050 Uiso 1 1 calc R . .
C5 C 0.25108(10) -0.37743(19) 0.61378(14) 0.0183(6) Uani 1 1 d . B .
H5 H 0.2208 -0.3810 0.5829 0.022 Uiso 1 1 calc R . .
C51 C 0.28598(11) -0.4361(2) 0.58169(16) 0.0263(7) Uani 1 1 d . . .
H51A H 0.3157 -0.4377 0.6121 0.039 Uiso 1 1 calc R B .
H51B H 0.2901 -0.4060 0.5393 0.039 Uiso 1 1 calc R . .
H51C H 0.2745 -0.5020 0.5732 0.039 Uiso 1 1 calc R . .
C52 C 0.24385(12) -0.4200(2) 0.68081(15) 0.0292(7) Uani 1 1 d . . .
H52A H 0.2346 -0.4878 0.6746 0.044 Uiso 1 1 calc R B .
H52B H 0.2196 -0.3838 0.6980 0.044 Uiso 1 1 calc R . .
H52C H 0.2727 -0.4159 0.7129 0.044 Uiso 1 1 calc R . .
C6 C 0.22674(9) -0.1824(2) 0.65493(13) 0.0168(6) Uani 1 1 d . B .
H6 H 0.2268 -0.2059 0.7016 0.020 Uiso 1 1 calc R . .
C61 C 0.23935(10) -0.0745(2) 0.65823(16) 0.0260(7) Uani 1 1 d . . .
H61A H 0.2407 -0.0507 0.6130 0.039 Uiso 1 1 calc R B .
H61B H 0.2695 -0.0658 0.6866 0.039 Uiso 1 1 calc R . .
H61C H 0.2159 -0.0384 0.6772 0.039 Uiso 1 1 calc R . .
C62 C 0.17837(10) -0.1971(2) 0.61507(15) 0.0259(7) Uani 1 1 d . . .
H62A H 0.1563 -0.1573 0.6343 0.039 Uiso 1 1 calc R B .
H62B H 0.1697 -0.2652 0.6169 0.039 Uiso 1 1 calc R . .
H62C H 0.1781 -0.1782 0.5683 0.039 Uiso 1 1 calc R . .
C7 C 0.39550(10) -0.1283(2) 0.74670(14) 0.0257(7) Uani 1 1 d . B .
H7 H 0.4023 -0.1891 0.7731 0.031 Uiso 1 1 calc R . .
C71 C 0.44132(11) -0.0768(3) 0.74494(18) 0.0402(9) Uani 1 1 d . . .
H71A H 0.4354 -0.0145 0.7224 0.060 Uiso 1 1 calc R B .
H71B H 0.4606 -0.1165 0.7205 0.060 Uiso 1 1 calc R . .
H71C H 0.4574 -0.0665 0.7908 0.060 Uiso 1 1 calc R . .
C72 C 0.36388(13) -0.0667(3) 0.78186(16) 0.0402(9) Uani 1 1 d . . .
H72A H 0.3799 -0.0498 0.8268 0.060 Uiso 1 1 calc R B .
H72B H 0.3357 -0.1030 0.7854 0.060 Uiso 1 1 calc R . .
H72C H 0.3557 -0.0076 0.7560 0.060 Uiso 1 1 calc R . .
C8 C 0.40972(13) -0.2169(2) 0.62121(18) 0.0200(8) Uani 0.850(5) 1 d PDU B 1
H8 H 0.4346 -0.1680 0.6199 0.024 Uiso 0.850(5) 1 calc PR B 1
C81 C 0.43264(17) -0.3047(3) 0.6583(3) 0.0392(14) Uani 0.850(5) 1 d PDU B 1
H81A H 0.4103 -0.3577 0.6555 0.059 Uiso 0.850(5) 1 calc PR B 1
H81B H 0.4432 -0.2880 0.7054 0.059 Uiso 0.850(5) 1 calc PR B 1
H81C H 0.4591 -0.3247 0.6379 0.059 Uiso 0.850(5) 1 calc PR B 1
C82 C 0.38890(14) -0.2392(3) 0.54877(19) 0.0337(10) Uani 0.850(5) 1 d PD B 1
H82A H 0.4135 -0.2588 0.5242 0.051 Uiso 0.850(5) 1 calc PR B 1
H82B H 0.3735 -0.1815 0.5278 0.051 Uiso 0.850(5) 1 calc PR B 1
H82C H 0.3663 -0.2915 0.5477 0.051 Uiso 0.850(5) 1 calc PR B 1
C8' C 0.3911(6) -0.2376(11) 0.5990(8) 0.007(3) Uiso 0.150(5) 1 d PDU B 2
H8' H 0.3646 -0.2714 0.5710 0.008 Uiso 0.150(5) 1 calc PR B 2
C81' C 0.4236(10) -0.3142(17) 0.6339(12) 0.020 Uiso 0.150(5) 1 d PDU B 2
H81D H 0.4074 -0.3529 0.6632 0.030 Uiso 0.150(5) 1 calc PR B 2
H81E H 0.4505 -0.2829 0.6608 0.030 Uiso 0.150(5) 1 calc PR B 2
H81F H 0.4340 -0.3561 0.6003 0.030 Uiso 0.150(5) 1 calc PR B 2
C82' C 0.4140(6) -0.1735(13) 0.5527(9) 0.020 Uiso 0.150(5) 1 d PD B 2
H82D H 0.3918 -0.1252 0.5318 0.030 Uiso 0.150(5) 1 calc PR B 2
H82E H 0.4242 -0.2132 0.5178 0.030 Uiso 0.150(5) 1 calc PR B 2
H82F H 0.4408 -0.1410 0.5787 0.030 Uiso 0.150(5) 1 calc PR B 2
H01 H 0.5000 0.200(6) 0.7500 0.11(3) Uiso 1 2 d S . .
H02 H 0.3666(18) 0.008(4) 0.623(2) 0.103(19) Uiso 1 1 d . . .
H03 H 0.2500 -0.2500 0.5000 0.071(19) Uiso 1 2 d S . .

loop_
_atom_site_aniso_label
_atom_site_aniso_U_11
_atom_site_aniso_U_22
_atom_site_aniso_U_33
_atom_site_aniso_U_23
_atom_site_aniso_U_13
_atom_site_aniso_U_12
Se1 0.01743(14) 0.01433(13) 0.01338(12) 0.00318(10) 0.00319(10) 0.00165(11)
Se2 0.01803(14) 0.01315(12) 0.01336(12) 0.00042(10) 0.00345(10) 0.00008(10)
Br1 0.01916(15) 0.03242(16) 0.01596(13) -0.00267(12) 0.00286(11) -0.00437(12)
Br2 0.02983(16) 0.01629(13) 0.01608(13) -0.00210(11) 0.00590(11) 0.00020(12)
Br3 0.03495(18) 0.02300(15) 0.02300(15) 0.01238(12) 0.01226(13) 0.00784(13)
Br4 0.02102(14) 0.02140(14) 0.01410(12) 0.00158(11) 0.00244(10) 0.00553(11)
P1 0.0094(3) 0.0131(3) 0.0100(3) 0.0004(2) -0.0012(2) -0.0001(2)
P2 0.0122(3) 0.0086(3) 0.0099(3) 0.0028(2) 0.0003(2) -0.0009(2)
P3 0.0125(3) 0.0100(3) 0.0126(3) 0.0038(2) 0.0019(2) 0.0002(3)
P4 0.0128(3) 0.0106(3) 0.0089(3) 0.0012(2) -0.0014(2) -0.0019(3)
O1 0.0118(9) 0.0231(10) 0.0101(9) 0.0022(8) -0.0013(7) -0.0014(8)
O2 0.0166(10) 0.0092(9) 0.0175(9) 0.0041(7) -0.0015(7) -0.0013(7)
O3 0.0153(10) 0.0108(9) 0.0183(9) 0.0049(7) -0.0016(7) -0.0012(7)
O4 0.0180(10) 0.0161(9) 0.0089(8) 0.0021(7) -0.0007(7) -0.0027(8)
C01 0.0117(12) 0.0092(11) 0.0124(12) 0.0011(9) -0.0025(9) 0.0008(10)
C02 0.0144(13) 0.0101(12) 0.0119(12) 0.0019(10) -0.0016(10) -0.0017(10)
C1 0.0185(14) 0.0195(14) 0.0185(14) 0.0004(11) 0.0049(11) 0.0058(11)
C11 0.0181(16) 0.0312(17) 0.0374(18) 0.0020(14) 0.0027(13) 0.0083(13)
C12 0.0254(16) 0.0198(15) 0.0267(16) -0.0019(12) 0.0053(13) 0.0076(12)
C2 0.0119(13) 0.0170(13) 0.0187(13) -0.0038(11) 0.0001(10) -0.0056(10)
C21 0.0260(17) 0.0226(15) 0.0313(17) -0.0006(13) 0.0132(13) -0.0109(13)
C22 0.0196(15) 0.0191(14) 0.0217(15) -0.0069(12) -0.0005(11) -0.0026(12)
C3 0.014(2) 0.0144(18) 0.0153(18) 0.0015(14) 0.0004(15) -0.0015(15)
C31 0.022(2) 0.022(2) 0.0180(18) -0.0010(15) 0.0052(14) 0.0018(16)
C32 0.014(3) 0.014(2) 0.026(4) -0.001(2) 0.002(3) 0.0028(15)
C4 0.0180(14) 0.0172(13) 0.0203(14) 0.0095(11) -0.0077(11) -0.0081(11)
C41 0.0373(19) 0.0408(19) 0.0143(14) -0.0043(13) -0.0017(13) -0.0171(16)
C42 0.0160(16) 0.0267(17) 0.054(2) 0.0007(16) -0.0033(14) -0.0074(13)
C5 0.0181(14) 0.0135(13) 0.0207(14) 0.0020(11) -0.0043(11) -0.0063(11)
C51 0.0335(18) 0.0122(13) 0.0304(17) -0.0066(12) -0.0032(13) -0.0010(12)
C52 0.0369(19) 0.0215(15) 0.0275(16) 0.0073(13) 0.0010(14) -0.0130(14)
C6 0.0142(14) 0.0204(14) 0.0158(13) 0.0024(11) 0.0028(10) 0.0020(11)
C61 0.0201(16) 0.0202(15) 0.0388(18) -0.0028(13) 0.0078(13) 0.0053(12)
C62 0.0172(15) 0.0377(18) 0.0233(15) 0.0035(13) 0.0051(12) 0.0011(13)
C7 0.0243(16) 0.0268(16) 0.0208(15) 0.0136(12) -0.0116(12) -0.0150(13)
C71 0.0260(18) 0.045(2) 0.042(2) 0.0204(17) -0.0174(15) -0.0222(16)
C72 0.058(2) 0.044(2) 0.0198(16) -0.0121(15) 0.0081(16) -0.0323(19)
C8 0.0152(18) 0.0168(17) 0.0302(19) 0.0002(15) 0.0098(16) -0.0035(14)
C81 0.030(3) 0.022(2) 0.072(4) 0.018(2) 0.031(3) 0.014(2)
C82 0.037(2) 0.033(2) 0.035(2) -0.0182(18) 0.0197(18) -0.0073(18)

loop_
_atom_type_symbol
_atom_type_description
_atom_type_scat_dispersion_real
_atom_type_scat_dispersion_imag
_atom_type_scat_source
C C 0.0033 0.0016 'International Tables Vol C Tables 4.2.6.8 and 6.1.1.4'
H H 0.0000 0.0000 'International Tables Vol C Tables 4.2.6.8 and 6.1.1.4'
P P 0.1023 0.0942 'International Tables Vol C Tables 4.2.6.8 and 6.1.1.4'
Se Se -0.0929 2.2259 'International Tables Vol C Tables 4.2.6.8 and 6.1.1.4'
Br Br -0.2901 2.4595 'International Tables Vol C Tables 4.2.6.8 and 6.1.1.4'
O O 0.0106 0.0060 'International Tables Vol C Tables 4.2.6.8 and 6.1.1.4'

loop_
_geom_angle_atom_site_label_1
_geom_angle_atom_site_label_2
_geom_angle_atom_site_label_3
_geom_angle
Se2 Se1 Br2 100.123(14)
Se2 Se1 Br1 100.456(13)
Br2 Se1 Br1 159.406(14)
Se1 Se2 Br3 98.207(14)
Se1 Se2 Br4 100.443(13)
Br3 Se2 Br4 161.319(14)
O1 P1 C2 110.81(11)
O1 P1 C1 112.03(12)
C2 P1 C1 109.05(13)
O1 P1 C01 110.03(11)
C2 P1 C01 107.92(12)
C1 P1 C01 106.84(12)
O2 P2 C3 111.78(13)
O2 P2 C01 110.66(11)
C3 P2 C01 111.91(16)
O2 P2 C4 111.06(12)
C3 P2 C4 105.82(17)
C01 P2 C4 105.33(12)
O2 P2 C3' 109.2(4)
C3 P2 C3' 17.7(4)
C01 P2 C3' 97.9(4)
C4 P2 C3' 121.5(5)
O3 P3 C02 110.44(11)
O3 P3 C8 111.58(13)
C02 P3 C8 110.88(15)
O3 P3 C7 111.16(13)
C02 P3 C7 105.38(12)
C8 P3 C7 107.19(17)
O3 P3 C8' 105.7(4)
C02 P3 C8' 95.1(5)
C8 P3 C8' 21.8(5)
C7 P3 C8' 127.4(6)
O4 P4 C6 111.96(12)
O4 P4 C5 109.42(12)
C6 P4 C5 109.56(13)
O4 P4 C02 111.34(11)
C6 P4 C02 107.82(12)
C5 P4 C02 106.57(12)
P2 C01 P1 119.81(13)
P3 C02 P4 120.93(14)
C12 C1 C11 110.7(2)
C12 C1 P1 111.31(19)
C11 C1 P1 110.2(2)
C21 C2 C22 111.7(2)
C21 C2 P1 113.00(19)
C22 C2 P1 110.85(18)
C31 C3 C32 112.0(5)
C31 C3 P2 112.2(3)
C32 C3 P2 112.4(5)
C31' C3' C32' 114.1(19)
C31' C3' P2 111.4(9)
C32' C3' P2 110.6(18)
C41 C4 C42 110.1(2)
C41 C4 P2 110.4(2)
C42 C4 P2 112.4(2)
C52 C5 C51 111.9(2)
C52 C5 P4 113.6(2)
C51 C5 P4 109.47(19)
C62 C6 C61 110.4(2)
C62 C6 P4 110.37(19)
C61 C6 P4 111.27(19)
C72 C7 C71 110.8(3)
C72 C7 P3 110.6(2)
C71 C7 P3 111.6(2)
C82 C8 C81 112.7(3)
C82 C8 P3 110.0(3)
C81 C8 P3 113.1(3)
C81' C8' C82' 112.7(16)
C81' C8' P3 110.3(14)
C82' C8' P3 110.4(12)

loop_
_geom_bond_atom_site_label_1
_geom_bond_atom_site_label_2
_geom_bond_distance
Se1 Se2 2.2793(4)
Se1 Br2 2.5029(4)
Se1 Br1 2.7726(4)
Se2 Br3 2.5276(4)
Se2 Br4 2.7447(4)
P1 O1 1.5289(18)
P1 C2 1.807(3)
P1 C1 1.807(3)
P1 C01 1.816(2)
P2 O2 1.5193(18)
P2 C3 1.804(4)
P2 C01 1.805(3)
P2 C4 1.808(3)
P2 C3' 1.850(13)
P3 O3 1.5265(18)
P3 C02 1.801(3)
P3 C8 1.808(3)
P3 C7 1.813(3)
P3 C8' 1.908(17)
P4 O4 1.5276(18)
P4 C6 1.803(3)
P4 C5 1.811(3)
P4 C02 1.812(3)
C1 C12 1.530(4)
C1 C11 1.536(4)
C2 C21 1.535(4)
C2 C22 1.536(4)
C3 C31 1.526(5)
C3 C32 1.527(6)
C3' C31' 1.504(12)
C3' C32' 1.520(15)
C4 C41 1.518(4)
C4 C42 1.533(4)
C5 C52 1.527(4)
C5 C51 1.534(4)
C6 C62 1.525(4)
C6 C61 1.539(4)
C7 C72 1.523(5)
C7 C71 1.528(4)
C8 C82 1.524(5)
C8 C81 1.526(5)
C8' C81' 1.521(15)
C8' C82' 1.526(14)

loop_
_geom_torsion_atom_site_label_1
_geom_torsion_atom_site_label_2
_geom_torsion_atom_site_label_3
_geom_torsion_atom_site_label_4
_geom_torsion
Br2 Se1 Se2 Br3 91.425(15)
Br1 Se1 Se2 Br3 -87.787(14)
Br2 Se1 Se2 Br4 -89.659(14)
Br1 Se1 Se2 Br4 91.129(13)
O2 P2 C01 P1 -36.76(18)
C3 P2 C01 P1 88.6(2)
C4 P2 C01 P1 -156.87(16)
C3' P2 C01 P1 77.3(4)
O1 P1 C01 P2 -22.52(19)
C2 P1 C01 P2 -143.54(15)
C1 P1 C01 P2 99.32(17)
O3 P3 C02 P4 26.5(2)
C8 P3 C02 P4 -97.7(2)
C7 P3 C02 P4 146.61(17)
C8' P3 C02 P4 -82.3(5)
O4 P4 C02 P3 26.3(2)
C6 P4 C02 P3 -96.89(18)
C5 P4 C02 P3 145.56(16)
O1 P1 C1 C12 57.6(2)
C2 P1 C1 C12 -179.34(19)
C01 P1 C1 C12 -62.9(2)
O1 P1 C1 C11 -65.6(2)
C2 P1 C1 C11 57.4(2)
C01 P1 C1 C11 173.8(2)
O1 P1 C2 C21 174.93(19)
C1 P1 C2 C21 51.2(2)
C01 P1 C2 C21 -64.5(2)
O1 P1 C2 C22 -58.7(2)
C1 P1 C2 C22 177.50(18)
C01 P1 C2 C22 61.8(2)
O2 P2 C3 C31 48.7(3)
C01 P2 C3 C31 -76.1(3)
C4 P2 C3 C31 169.7(3)
C3' P2 C3 C31 -36.4(12)
O2 P2 C3 C32 176.0(5)
C01 P2 C3 C32 51.3(6)
C4 P2 C3 C32 -62.9(6)
C3' P2 C3 C32 91.0(15)
O2 P2 C3' C31' -37.4(11)
C3 P2 C3' C31' 64.1(13)
C01 P2 C3' C31' -152.6(9)
C4 P2 C3' C31' 93.9(9)
O2 P2 C3' C32' -165(2)
C3 P2 C3' C32' -64(2)
C01 P2 C3' C32' 79(2)
C4 P2 C3' C32' -34(2)
O2 P2 C4 C41 -46.2(2)
C3 P2 C4 C41 -167.7(2)
C01 P2 C4 C41 73.7(2)
C3' P2 C4 C41 -176.7(5)
O2 P2 C4 C42 77.1(2)
C3 P2 C4 C42 -44.3(3)
C01 P2 C4 C42 -163.0(2)
C3' P2 C4 C42 -53.4(5)
O4 P4 C5 C52 -178.5(2)
C6 P4 C5 C52 -55.4(2)
C02 P4 C5 C52 61.0(2)
O4 P4 C5 C51 55.6(2)
C6 P4 C5 C51 178.73(19)
C02 P4 C5 C51 -64.9(2)
O4 P4 C6 C62 66.3(2)
C5 P4 C6 C62 -55.3(2)
C02 P4 C6 C62 -170.91(19)
O4 P4 C6 C61 -56.7(2)
C5 P4 C6 C61 -178.26(19)
C02 P4 C6 C61 66.1(2)
O3 P3 C7 C72 48.9(2)
C02 P3 C7 C72 -70.8(2)
C8 P3 C7 C72 171.0(2)
C8' P3 C7 C72 -179.8(6)
O3 P3 C7 C71 -75.0(3)
C02 P3 C7 C71 165.3(2)
C8 P3 C7 C71 47.1(3)
C8' P3 C7 C71 56.3(6)
O3 P3 C8 C82 -53.6(3)
C02 P3 C8 C82 69.9(3)
C7 P3 C8 C82 -175.5(2)
C8' P3 C8 C82 24.4(11)
O3 P3 C8 C81 179.4(3)
C02 P3 C8 C81 -57.1(3)
C7 P3 C8 C81 57.4(3)
C8' P3 C8 C81 -102.6(12)
O3 P3 C8' C81' 166.1(14)
C02 P3 C8' C81' -81.0(15)
C8 P3 C8' C81' 57.1(16)
C7 P3 C8' C81' 32.8(17)
O3 P3 C8' C82' 41.0(13)
C02 P3 C8' C82' 153.9(12)
C8 P3 C8' C82' -68.1(15)
C7 P3 C8' C82' -92.4(12)
